data_1554112
loop_
_publ_author_name
'Ding, Sheng'
'Lin, He'
'Yu, Yuming'
'Liu, Lang'
'Deng, Caiming'
'Zhao, Jianzhang'
'Jia, Dianzeng'

_publ_section_title
;
 Molecular Orbital Delocalization/Localization-Induced Crystal-to-Crystal
 Photochromism of Schiff Bases without ortho-Hydroxyl Groups
;
_journal_issue 43
_journal_name_full 'The Journal of Physical Chemistry C'
_journal_page_first 24933
_journal_paper_doi 10.1021/acs.jpcc.8b07408
_journal_volume 122
_journal_year 2018
_chemical_formula_moiety 'C6 H7 N3 O S'
_chemical_formula_sum 'C6 H7 N3 O S'
_chemical_formula_weight 169.21
_chemical_name_common '2-O form (II)'
_space_group_crystal_system monoclinic
_space_group_IT_number 14
_space_group_name_Hall '-P 2ybc'
_space_group_name_H-M_alt 'P 1 21/c 1'
_atom_sites_solution_hydrogens mixed
_atom_sites_solution_primary direct
_audit_creation_date 2018-01-17
_audit_creation_method
;
Olex2 1.2
(compiled 2017.01.04 svn.r3372 for OlexSys, GUI svn.r5292)
;
_cell_angle_alpha 90
_cell_angle_beta 100.72(2)
_cell_angle_gamma 90
_cell_formula_units_Z 4
_cell_length_a 11.708(3)
_cell_length_b 5.4645(9)
_cell_length_c 12.461(3)
_cell_measurement_reflns_used 660
_cell_measurement_temperature 293.15
_cell_measurement_theta_max 23.5630
_cell_measurement_theta_min 4.0690
_cell_volume 783.3(3)
_computing_molecular_graphics 'Olex2 (Dolomanov et al., 2009)'
_computing_publication_material 'Olex2 (Dolomanov et al., 2009)'
_computing_structure_refinement 'ShelXL (Sheldrick, 2015)'
_computing_structure_solution 'ShelXS (Sheldrick, 2008)'
_diffrn_ambient_temperature 293.15
_diffrn_measured_fraction_theta_full 0.977
_diffrn_measured_fraction_theta_max 0.832
_diffrn_measurement_device_type 'multiwire proportional'
_diffrn_measurement_method 'phi and omega scans'
_diffrn_radiation_monochromator graphite
_diffrn_radiation_type MoK\a
_diffrn_radiation_wavelength 0.71073
_diffrn_reflns_av_R_equivalents 0.0906
_diffrn_reflns_av_unetI/netI 0.1607
_diffrn_reflns_Laue_measured_fraction_full 0.977
_diffrn_reflns_Laue_measured_fraction_max 0.832
_diffrn_reflns_limit_h_max 13
_diffrn_reflns_limit_h_min -15
_diffrn_reflns_limit_k_max 7
_diffrn_reflns_limit_k_min -6
_diffrn_reflns_limit_l_max 15
_diffrn_reflns_limit_l_min -16
_diffrn_reflns_number 3667
_diffrn_reflns_point_group_measured_fraction_full 0.977
_diffrn_reflns_point_group_measured_fraction_max 0.832
_diffrn_reflns_theta_full 25.242
_diffrn_reflns_theta_max 29.471
_diffrn_reflns_theta_min 3.467
_exptl_absorpt_coefficient_mu 0.356
_exptl_absorpt_correction_T_max 1.00000
_exptl_absorpt_correction_T_min 0.06524
_exptl_absorpt_correction_type multi-scan
_exptl_crystal_colour 'clear light colourless'
_exptl_crystal_colour_lustre clear
_exptl_crystal_colour_modifier light
_exptl_crystal_colour_primary colourless
_exptl_crystal_density_diffrn 1.435
_exptl_crystal_description block
_exptl_crystal_F_000 352
_exptl_crystal_size_max 0.941
_exptl_crystal_size_mid 0.649
_exptl_crystal_size_min 0.101
_refine_diff_density_max 0.647
_refine_diff_density_min -0.748
_refine_diff_density_rms 0.112
_refine_ls_extinction_method none
_refine_ls_goodness_of_fit_ref 1.027
_refine_ls_hydrogen_treatment mixed
_refine_ls_matrix_type full
_refine_ls_number_parameters 105
_refine_ls_number_reflns 1813
_refine_ls_number_restraints 0
_refine_ls_restrained_S_all 1.027
_refine_ls_R_factor_all 0.2077
_refine_ls_R_factor_gt 0.1109
_refine_ls_shift/su_max 0.000
_refine_ls_shift/su_mean 0.000
_refine_ls_structure_factor_coef Fsqd
_refine_ls_weighting_details 'w=1/[\s^2^(Fo^2^)+(0.1399P)^2^] where P=(Fo^2^+2Fc^2^)/3'
_refine_ls_weighting_scheme calc
_refine_ls_wR_factor_gt 0.2498
_refine_ls_wR_factor_ref 0.3211
_reflns_Friedel_coverage 0.000
_reflns_number_gt 814
_reflns_number_total 1813
_reflns_threshold_expression 'I > 2\s(I)'
_cod_data_source_file jp8b07408_si_003.cif
_cod_data_source_block 2
_cod_original_cell_volume 783.4(3)
_cod_database_code 1554112
_shelx_shelxl_version_number 2014/7
_shelx_space_group_comment
;
The symmetry employed for this shelxl refinement is uniquely defined
by the following loop, which should always be used as a source of
symmetry information in preference to the above space-group names.
They are only intended as comments.
;
_olex2_refinement_description
;
1. Fixed Uiso
 At 1.2 times of:
  All C(H) groups, All N(H) groups, All N(H,H) groups
2.a Rotating group:
 N1(H1a,H1b)
2.b Aromatic/amide H refined with riding coordinates:
 N2(H2), C2(H2a), C4(H4), C6(H6)
;
_olex2_submission_special_instructions 'No special instructions were received'

loop_
_space_group_symop_operation_xyz
'x, y, z'
'-x, y+1/2, -z+1/2'
'-x, -y, -z'
'x, -y-1/2, z-1/2'

loop_
_atom_site_label
_atom_site_type_symbol
_atom_site_fract_x
_atom_site_fract_y
_atom_site_fract_z
_atom_site_U_iso_or_equiv
_atom_site_adp_type
_atom_site_occupancy
_atom_site_site_symmetry_order
_atom_site_calc_flag
_atom_site_refinement_flags_posn
S1 S 0.66626(16) 0.1602(3) 0.81757(16) 0.0522(7) Uani 1 1 d .
O1 O 1.0020(4) 0.8864(7) 1.1371(3) 0.0419(11) Uani 1 1 d .
N1 N 0.9067(5) 0.5204(8) 1.1407(4) 0.0376(13) Uani 1 1 d .
H1A H 0.9474 0.5142 1.2057 0.045 Uiso 1 1 d GR
H1B H 0.8341 0.5289 1.1444 0.045 Uiso 1 1 d GR
C1 C 0.9369(5) 0.7214(9) 1.0891(5) 0.0301(13) Uani 1 1 d .
N2 N 0.8923(4) 0.7494(8) 0.9834(4) 0.0340(13) Uani 1 1 d .
H2 H 0.9073 0.8782 0.9489 0.041 Uiso 1 1 calc R
C2 C 0.7937(5) 0.5870(10) 0.8272(5) 0.0318(14) Uani 1 1 d .
H2A H 0.8234 0.7183 0.7937 0.038 Uiso 1 1 calc R
N3 N 0.8206(4) 0.5650(7) 0.9298(4) 0.0327(12) Uani 1 1 d .
C3 C 0.7189(5) 0.4164(9) 0.7612(5) 0.0346(15) Uani 1 1 d .
C4 C 0.6770(5) 0.4287(10) 0.6497(5) 0.0391(16) Uani 1 1 d .
H4 H 0.6958 0.5514 0.6043 0.047 Uiso 1 1 calc R
C5 C 0.6013(7) 0.2292(16) 0.6138(7) 0.063(2) Uani 1 1 d .
H5 H 0.561(6) 0.277(13) 0.532(6) 0.07(2) Uiso 1 1 d .
C6 C 0.5879(7) 0.0708(13) 0.6940(8) 0.063(2) Uani 1 1 d .
H6 H 0.5419 -0.0690 0.6833 0.075 Uiso 1 1 calc R

loop_
_atom_site_aniso_label
_atom_site_aniso_U_11
_atom_site_aniso_U_22
_atom_site_aniso_U_33
_atom_site_aniso_U_23
_atom_site_aniso_U_13
_atom_site_aniso_U_12
S1 0.0665(14) 0.0222(9) 0.0667(14) -0.0004(8) 0.0091(9) -0.0041(7)
O1 0.064(3) 0.030(2) 0.030(2) -0.005(2) 0.0058(19) -0.0102(19)
N1 0.051(3) 0.028(2) 0.034(3) 0.002(2) 0.007(2) -0.004(2)
C1 0.046(4) 0.018(3) 0.026(3) -0.008(3) 0.006(2) 0.002(2)
N2 0.057(4) 0.019(2) 0.025(3) -0.005(2) 0.003(2) -0.010(2)
C2 0.041(4) 0.025(3) 0.029(3) 0.003(3) 0.006(2) -0.007(2)
N3 0.052(3) 0.014(2) 0.032(3) 0.000(2) 0.008(2) -0.0052(19)
C3 0.046(4) 0.015(3) 0.043(4) -0.001(3) 0.009(3) -0.004(2)
C4 0.053(4) 0.025(3) 0.037(4) -0.005(3) 0.003(3) -0.013(3)
C5 0.072(6) 0.064(5) 0.047(5) -0.021(4) 0.001(4) -0.012(4)
C6 0.050(5) 0.038(4) 0.098(7) -0.021(4) 0.008(4) -0.002(3)

loop_
_atom_type_symbol
_atom_type_description
_atom_type_scat_dispersion_real
_atom_type_scat_dispersion_imag
_atom_type_scat_source
C C 0.0033 0.0016 'International Tables Vol C Tables 4.2.6.8 and 6.1.1.4'
H H 0.0000 0.0000 'International Tables Vol C Tables 4.2.6.8 and 6.1.1.4'
N N 0.0061 0.0033 'International Tables Vol C Tables 4.2.6.8 and 6.1.1.4'
O O 0.0106 0.0060 'International Tables Vol C Tables 4.2.6.8 and 6.1.1.4'
S S 0.1246 0.1234 'International Tables Vol C Tables 4.2.6.8 and 6.1.1.4'

loop_
_geom_angle_atom_site_label_1
_geom_angle_atom_site_label_2
_geom_angle_atom_site_label_3
_geom_angle
C6 S1 C3 92.1(4)
H1A N1 H1B 109.4
C1 N1 H1A 109.4
C1 N1 H1B 109.2
O1 C1 N1 123.0(5)
O1 C1 N2 118.6(5)
N2 C1 N1 118.3(5)
C1 N2 H2 120.7
C1 N2 N3 118.7(5)
N3 N2 H2 120.7
N3 C2 H2A 118.9
N3 C2 C3 122.1(5)
C3 C2 H2A 118.9
C2 N3 N2 115.5(4)
C2 C3 S1 121.3(5)
C4 C3 S1 111.1(4)
C4 C3 C2 127.6(5)
C3 C4 H4 124.4
C3 C4 C5 111.2(6)
C5 C4 H4 124.4
C4 C5 H5 104(4)
C6 C5 C4 114.1(7)
C6 C5 H5 140(4)
S1 C6 H6 124.3
C5 C6 S1 111.4(6)
C5 C6 H6 124.3

loop_
_geom_bond_atom_site_label_1
_geom_bond_atom_site_label_2
_geom_bond_distance
S1 C3 1.731(6)
S1 C6 1.710(9)
O1 C1 1.258(6)
N1 H1A 0.8609
N1 H1B 0.8609
N1 C1 1.353(7)
C1 N2 1.332(7)
N2 H2 0.8600
N2 N3 1.399(6)
C2 H2A 0.9300
C2 N3 1.264(7)
C2 C3 1.430(8)
C3 C4 1.386(8)
C4 H4 0.9300
C4 C5 1.424(9)
C5 H5 1.07(7)
C5 C6 1.353(12)
C6 H6 0.9300

loop_
_geom_hbond_atom_site_label_D
_geom_hbond_atom_site_label_H
_geom_hbond_atom_site_label_A
_geom_hbond_distance_DH
_geom_hbond_distance_HA
_geom_hbond_distance_DA
_geom_hbond_angle_DHA
_geom_hbond_site_symmetry_A
N1 H1A O1 0.86 2.06 2.871(6) 156.8 2_747
N2 H2 O1 0.86 2.09 2.904(6) 158.8 3_777
C2 H2A S1 0.93 3.08 3.462(6) 106.3 1_565
C2 H2A N1 0.93 2.70 3.592(7) 159.8 4_575
C6 H6 S1 0.93 2.85 3.708(8) 154.1 2_646

loop_
_geom_torsion_atom_site_label_1
_geom_torsion_atom_site_label_2
_geom_torsion_atom_site_label_3
_geom_torsion_atom_site_label_4
_geom_torsion
S1 C3 C4 C5 0.9(8)
O1 C1 N2 N3 179.5(5)
N1 C1 N2 N3 -2.8(8)
C1 N2 N3 C2 -171.1(5)
C2 C3 C4 C5 -177.9(6)
N3 C2 C3 S1 -3.1(8)
N3 C2 C3 C4 175.5(6)
C3 S1 C6 C5 0.0(6)
C3 C2 N3 N2 -178.6(5)
C3 C4 C5 C6 -0.9(10)
C4 C5 C6 S1 0.6(9)
C6 S1 C3 C2 178.3(5)
C6 S1 C3 C4 -0.5(5)
